data_2235520
loop_
_publ_author_name
'Pezeshkpour, Shaghayegh'
'Khaledi, Hamid'
'Mohd Ali, Hapipah'

_publ_section_title
;
 (3<i>Z</i>,3'<i>E</i>)-3,3'-[Cyclohexane-1,2-diylbis(azanylylidene)]bis(indolin-2-one)
 <i>N</i>,<i>N</i>-dimethylformamide monosolvate dihydrate
;
_journal_coeditor_code IS5155
_journal_issue 7
_journal_name_full 'Acta Crystallographica Section E'
_journal_page_first o2107
_journal_paper_doi 10.1107/S1600536812026335
_journal_volume 68
_journal_year 2012
_chemical_formula_iupac 'C22 H20 N4 O2, C3 H7 N O, 2H2 O'
_chemical_formula_moiety 'C22 H20 N4 O2, C3 H7 N O, 2(H2 O)'
_chemical_formula_sum 'C25 H31 N5 O5'
_chemical_formula_weight 481.55
_chemical_name_systematic
;
(3<i>Z</i>,3'<i>E</i>)-3,3'-[Cyclohexane-1,2-
diylbis(azanylylidene)]bis(indolin-2-one) <i>N</i>,<i>N</i>-dimethylformamide
monosolvate dihydrate
;
_space_group_IT_number 2
_symmetry_cell_setting triclinic
_symmetry_space_group_name_Hall '-P 1'
_symmetry_space_group_name_H-M 'P -1'
_atom_sites_solution_hydrogens geom
_atom_sites_solution_primary direct
_atom_sites_solution_secondary difmap
_audit_creation_method SHELXL-97
_cell_angle_alpha 109.259(2)
_cell_angle_beta 108.4310(10)
_cell_angle_gamma 95.310(2)
_cell_formula_units_Z 2
_cell_length_a 9.1500(9)
_cell_length_b 11.3609(12)
_cell_length_c 13.6377(14)
_cell_measurement_reflns_used 3090
_cell_measurement_temperature 100(2)
_cell_measurement_theta_max 30.23
_cell_measurement_theta_min 2.38
_cell_volume 1238.6(2)
_computing_cell_refinement 'SAINT (Bruker, 2007)'
_computing_data_collection 'APEX2 (Bruker, 2007)'
_computing_data_reduction 'SAINT (Bruker, 2007)'
_computing_molecular_graphics 'X-SEED (Barbour, 2001)'
_computing_publication_material 'SHELXL97 (Sheldrick, 2008) and publCIF (Westrip, 2010)'
_computing_structure_refinement 'SHELXL97 (Sheldrick, 2008)'
_computing_structure_solution 'SHELXS97 (Sheldrick, 2008)'
_diffrn_ambient_temperature 100(2)
_diffrn_measured_fraction_theta_full 0.974
_diffrn_measured_fraction_theta_max 0.974
_diffrn_measurement_device_type 'Bruker APEXII CCD'
_diffrn_measurement_method '\f and \w scans'
_diffrn_radiation_monochromator graphite
_diffrn_radiation_source 'fine-focus sealed tube'
_diffrn_radiation_type MoK\a
_diffrn_radiation_wavelength 0.71073
_diffrn_reflns_av_R_equivalents 0.0133
_diffrn_reflns_av_sigmaI/netI 0.0273
_diffrn_reflns_limit_h_max 10
_diffrn_reflns_limit_h_min -10
_diffrn_reflns_limit_k_max 13
_diffrn_reflns_limit_k_min -9
_diffrn_reflns_limit_l_max 16
_diffrn_reflns_limit_l_min -16
_diffrn_reflns_number 6034
_diffrn_reflns_theta_full 25.25
_diffrn_reflns_theta_max 25.25
_diffrn_reflns_theta_min 1.95
_exptl_absorpt_coefficient_mu 0.092
_exptl_absorpt_correction_T_max 0.9651
_exptl_absorpt_correction_T_min 0.9573
_exptl_absorpt_correction_type multi-scan
_exptl_absorpt_process_details '(SADABS; Sheldrick, 1996)'
_exptl_crystal_colour yellow
_exptl_crystal_density_diffrn 1.291
_exptl_crystal_density_method 'not measured'
_exptl_crystal_description Block
_exptl_crystal_F_000 512
_exptl_crystal_size_max 0.48
_exptl_crystal_size_mid 0.42
_exptl_crystal_size_min 0.39
_refine_diff_density_max 0.247
_refine_diff_density_min -0.291
_refine_ls_extinction_method none
_refine_ls_goodness_of_fit_ref 1.027
_refine_ls_hydrogen_treatment mixed
_refine_ls_matrix_type full
_refine_ls_number_parameters 336
_refine_ls_number_reflns 4372
_refine_ls_number_restraints 5
_refine_ls_restrained_S_all 1.028
_refine_ls_R_factor_all 0.0460
_refine_ls_R_factor_gt 0.0365
_refine_ls_shift/su_max 0.000
_refine_ls_shift/su_mean 0.000
_refine_ls_structure_factor_coef Fsqd
_refine_ls_weighting_details 'calc w=1/[\s^2^(Fo^2^)+(0.0454P)^2^+0.4549P] where P=(Fo^2^+2Fc^2^)/3'
_refine_ls_weighting_scheme calc
_refine_ls_wR_factor_gt 0.0883
_refine_ls_wR_factor_ref 0.0946
_reflns_number_gt 3665
_reflns_number_total 4372
_reflns_threshold_expression I>2sigma(I)
_cod_data_source_file is5155.cif
_cod_data_source_block I
_cod_database_code 2235520
_cod_database_fobs_code 2235520

loop_
_symmetry_equiv_pos_as_xyz
'x, y, z'
'-x, -y, -z'

loop_
_atom_site_type_symbol
_atom_site_label
_atom_site_fract_x
_atom_site_fract_y
_atom_site_fract_z
_atom_site_U_iso_or_equiv
_atom_site_adp_type
_atom_site_calc_flag
_atom_site_refinement_flags
_atom_site_occupancy
_atom_site_symmetry_multiplicity
O O1 0.45306(13) 0.72380(10) 0.27506(8) 0.0247(3) Uani d . 1 1
O O2 0.29350(13) 0.34365(12) 0.46998(9) 0.0309(3) Uani d . 1 1
N N1 0.42824(15) 0.69114(13) 0.09386(10) 0.0195(3) Uani d . 1 1
H H1N 0.489(2) 0.7633(18) 0.1070(14) 0.023 Uiso d . 1 1
N N2 0.26872(14) 0.47022(11) 0.18006(10) 0.0170(3) Uani d . 1 1
N N3 0.38315(14) 0.28305(11) 0.25952(10) 0.0170(3) Uani d . 1 1
N N4 0.56342(16) 0.37451(14) 0.55374(11) 0.0271(3) Uani d . 1 1
H H4N 0.570(2) 0.3877(18) 0.6219(16) 0.032 Uiso d . 1 1
C C1 0.40329(16) 0.65863(14) 0.17532(12) 0.0185(3) Uani d . 1 1
C C2 0.35989(16) 0.58948(14) -0.01001(12) 0.0174(3) Uani d . 1 1
C C3 0.36705(17) 0.58682(15) -0.11050(12) 0.0214(3) Uani d . 1 1
H H3 0.4219 0.6587 -0.1152 0.026 Uiso calc R 1 1
C C4 0.29099(17) 0.47503(15) -0.20446(12) 0.0226(3) Uani d . 1 1
H H4 0.2950 0.4703 -0.2744 0.027 Uiso calc R 1 1
C C5 0.20937(17) 0.37032(15) -0.19802(12) 0.0220(3) Uani d . 1 1
H H5 0.1574 0.2955 -0.2636 0.026 Uiso calc R 1 1
C C6 0.20271(17) 0.37363(14) -0.09635(12) 0.0194(3) Uani d . 1 1
H H6 0.1465 0.3019 -0.0922 0.023 Uiso calc R 1 1
C C7 0.27986(16) 0.48385(14) -0.00118(11) 0.0169(3) Uani d . 1 1
C C8 0.30406(16) 0.52230(14) 0.11835(11) 0.0168(3) Uani d . 1 1
C C9 0.17988(16) 0.33786(14) 0.13063(11) 0.0165(3) Uani d . 1 1
H H9 0.2161 0.2871 0.0710 0.020 Uiso calc R 1 1
C C10 0.00283(17) 0.33050(14) 0.07931(12) 0.0203(3) Uani d . 1 1
H H10A -0.0331 0.3830 0.1374 0.024 Uiso calc R 1 1
H H10B -0.0177 0.3652 0.0197 0.024 Uiso calc R 1 1
C C11 -0.08898(17) 0.19223(15) 0.03049(13) 0.0227(3) Uani d . 1 1
H H11A -0.2034 0.1890 -0.0008 0.027 Uiso calc R 1 1
H H11B -0.0581 0.1411 -0.0310 0.027 Uiso calc R 1 1
C C12 -0.05622(18) 0.13504(15) 0.11994(13) 0.0243(3) Uani d . 1 1
H H12A -0.0987 0.1799 0.1769 0.029 Uiso calc R 1 1
H H12B -0.1112 0.0438 0.0853 0.029 Uiso calc R 1 1
C C13 0.12025(17) 0.14623(15) 0.17641(13) 0.0220(3) Uani d . 1 1
H H13A 0.1593 0.0910 0.1217 0.026 Uiso calc R 1 1
H H13B 0.1376 0.1153 0.2382 0.026 Uiso calc R 1 1
C C14 0.21441(16) 0.28386(14) 0.22271(12) 0.0175(3) Uani d . 1 1
H H14 0.1886 0.3385 0.2866 0.021 Uiso calc R 1 1
C C15 0.42484(18) 0.34589(15) 0.46601(12) 0.0228(3) Uani d . 1 1
C C16 0.46960(17) 0.31155(14) 0.36132(12) 0.0175(3) Uani d . 1 1
C C17 0.63972(17) 0.31781(14) 0.40292(12) 0.0185(3) Uani d . 1 1
C C18 0.74628(17) 0.29560(15) 0.34895(12) 0.0210(3) Uani d . 1 1
H H18 0.7116 0.2681 0.2700 0.025 Uiso calc R 1 1
C C19 0.90433(18) 0.31444(16) 0.41310(13) 0.0241(3) Uani d . 1 1
H H19 0.9792 0.3002 0.3779 0.029 Uiso calc R 1 1
C C20 0.95382(18) 0.35400(16) 0.52836(13) 0.0264(4) Uani d . 1 1
H H20 1.0627 0.3664 0.5707 0.032 Uiso calc R 1 1
C C21 0.84880(19) 0.37610(16) 0.58381(12) 0.0261(4) Uani d . 1 1
H H21 0.8835 0.4028 0.6628 0.031 Uiso calc R 1 1
C C22 0.69201(18) 0.35752(15) 0.51901(12) 0.0220(3) Uani d . 1 1
O O3 0.92760(14) 0.94186(12) 0.26440(10) 0.0357(3) Uani d . 1 1
N N5 1.16565(16) 0.99322(13) 0.40458(11) 0.0294(3) Uani d . 1 1
C C23 1.0188(2) 1.00428(16) 0.36070(14) 0.0294(4) Uani d . 1 1
H H23 0.9809 1.0655 0.4075 0.035 Uiso calc R 1 1
C C24 1.2341(2) 0.9040(2) 0.33834(18) 0.0455(5) Uani d . 1 1
H H24A 1.1535 0.8537 0.2643 0.068 Uiso calc R 1 1
H H24B 1.2735 0.8467 0.3758 0.068 Uiso calc R 1 1
H H24C 1.3217 0.9515 0.3302 0.068 Uiso calc R 1 1
C C25 1.2672(3) 1.0703(2) 0.51971(16) 0.0508(5) Uani d . 1 1
H H25A 1.2127 1.1326 0.5537 0.076 Uiso calc R 1 1
H H25B 1.3651 1.1153 0.5213 0.076 Uiso calc R 1 1
H H25C 1.2922 1.0147 0.5617 0.076 Uiso calc R 1 1
O O4 0.62232(14) 0.91639(11) 0.12455(9) 0.0262(3) Uani d D 1 1
H H4A 0.7181(19) 0.9326(19) 0.1742(14) 0.039 Uiso d D 1 1
H H4B 0.583(2) 0.9810(16) 0.1350(15) 0.039 Uiso d D 1 1
O O5 0.53513(18) 0.89604(13) -0.09679(11) 0.0431(3) Uani d D 1 1
H H5A 0.578(3) 0.898(2) -0.0335(14) 0.065 Uiso d D 1 1
H H5B 0.562(3) 0.840(2) -0.1437(17) 0.065 Uiso d D 1 1

loop_
_atom_site_aniso_label
_atom_site_aniso_U_11
_atom_site_aniso_U_22
_atom_site_aniso_U_33
_atom_site_aniso_U_12
_atom_site_aniso_U_13
_atom_site_aniso_U_23
O1 0.0278(6) 0.0218(6) 0.0187(6) 0.0012(5) 0.0062(5) 0.0038(5)
O2 0.0242(6) 0.0525(8) 0.0277(6) 0.0173(6) 0.0155(5) 0.0215(6)
N1 0.0175(6) 0.0185(7) 0.0199(6) 0.0003(5) 0.0040(5) 0.0077(5)
N2 0.0150(6) 0.0176(6) 0.0191(6) 0.0052(5) 0.0062(5) 0.0074(5)
N3 0.0157(6) 0.0177(6) 0.0178(6) 0.0044(5) 0.0058(5) 0.0070(5)
N4 0.0245(7) 0.0451(9) 0.0156(6) 0.0147(6) 0.0098(6) 0.0124(6)
C1 0.0154(7) 0.0188(8) 0.0209(8) 0.0052(6) 0.0054(6) 0.0080(6)
C2 0.0127(7) 0.0210(8) 0.0195(7) 0.0070(6) 0.0043(6) 0.0095(6)
C3 0.0168(7) 0.0269(8) 0.0244(8) 0.0051(6) 0.0069(6) 0.0151(7)
C4 0.0199(8) 0.0323(9) 0.0182(7) 0.0090(7) 0.0067(6) 0.0123(7)
C5 0.0206(8) 0.0253(8) 0.0175(7) 0.0071(6) 0.0045(6) 0.0069(6)
C6 0.0170(7) 0.0213(8) 0.0196(7) 0.0060(6) 0.0051(6) 0.0083(6)
C7 0.0128(7) 0.0211(8) 0.0184(7) 0.0066(6) 0.0048(6) 0.0096(6)
C8 0.0131(7) 0.0183(8) 0.0189(7) 0.0058(6) 0.0053(6) 0.0068(6)
C9 0.0164(7) 0.0173(7) 0.0157(7) 0.0044(6) 0.0062(6) 0.0056(6)
C10 0.0172(7) 0.0220(8) 0.0211(7) 0.0051(6) 0.0050(6) 0.0091(6)
C11 0.0159(7) 0.0241(8) 0.0240(8) 0.0024(6) 0.0037(6) 0.0083(7)
C12 0.0199(8) 0.0243(8) 0.0275(8) 0.0004(6) 0.0084(6) 0.0099(7)
C13 0.0206(8) 0.0225(8) 0.0255(8) 0.0041(6) 0.0079(6) 0.0128(6)
C14 0.0145(7) 0.0207(8) 0.0184(7) 0.0053(6) 0.0065(6) 0.0082(6)
C15 0.0226(8) 0.0299(9) 0.0216(8) 0.0107(7) 0.0107(6) 0.0132(7)
C16 0.0194(7) 0.0168(7) 0.0183(7) 0.0053(6) 0.0081(6) 0.0076(6)
C17 0.0179(7) 0.0193(8) 0.0180(7) 0.0050(6) 0.0050(6) 0.0079(6)
C18 0.0217(8) 0.0253(8) 0.0178(7) 0.0079(6) 0.0077(6) 0.0094(6)
C19 0.0182(8) 0.0308(9) 0.0249(8) 0.0069(7) 0.0086(6) 0.0115(7)
C20 0.0179(8) 0.0320(9) 0.0244(8) 0.0061(7) 0.0022(6) 0.0100(7)
C21 0.0252(8) 0.0333(9) 0.0155(7) 0.0085(7) 0.0035(6) 0.0072(7)
C22 0.0222(8) 0.0263(8) 0.0188(7) 0.0085(7) 0.0086(6) 0.0082(6)
O3 0.0270(6) 0.0351(7) 0.0392(7) 0.0016(5) 0.0027(5) 0.0176(6)
N5 0.0266(8) 0.0273(8) 0.0294(7) 0.0037(6) 0.0050(6) 0.0104(6)
C23 0.0320(9) 0.0262(9) 0.0351(10) 0.0067(7) 0.0145(8) 0.0157(8)
C24 0.0378(11) 0.0448(12) 0.0528(12) 0.0169(9) 0.0158(9) 0.0159(10)
C25 0.0488(12) 0.0529(13) 0.0325(10) -0.0026(10) -0.0009(9) 0.0126(9)
O4 0.0234(6) 0.0233(6) 0.0272(6) 0.0014(5) 0.0041(5) 0.0097(5)
O5 0.0646(9) 0.0387(8) 0.0307(7) 0.0209(7) 0.0271(7) 0.0071(6)

loop_
_atom_type_symbol
_atom_type_description
_atom_type_scat_dispersion_real
_atom_type_scat_dispersion_imag
_atom_type_scat_source
C C 0.0033 0.0016 'International Tables Vol C Tables 4.2.6.8 and 6.1.1.4'
H H 0.0000 0.0000 'International Tables Vol C Tables 4.2.6.8 and 6.1.1.4'
N N 0.0061 0.0033 'International Tables Vol C Tables 4.2.6.8 and 6.1.1.4'
O O 0.0106 0.0060 'International Tables Vol C Tables 4.2.6.8 and 6.1.1.4'

loop_
_geom_angle_atom_site_label_1
_geom_angle_atom_site_label_2
_geom_angle_atom_site_label_3
_geom_angle
C1 N1 C2 111.07(13)
C1 N1 H1N 123.4(11)
C2 N1 H1N 125.1(11)
C8 N2 C9 119.89(12)
C16 N3 C14 123.01(12)
C15 N4 C22 112.12(12)
C15 N4 H4N 124.1(12)
C22 N4 H4N 122.8(12)
O1 C1 N1 127.11(14)
O1 C1 C8 126.35(13)
N1 C1 C8 106.52(12)
C3 C2 N1 126.92(14)
C3 C2 C7 122.05(14)
N1 C2 C7 111.03(12)
C2 C3 C4 117.62(14)
C2 C3 H3 121.2
C4 C3 H3 121.2
C5 C4 C3 121.32(14)
C5 C4 H4 119.3
C3 C4 H4 119.3
C4 C5 C6 120.76(14)
C4 C5 H5 119.6
C6 C5 H5 119.6
C7 C6 C5 118.79(14)
C7 C6 H6 120.6
C5 C6 H6 120.6
C6 C7 C2 119.45(13)
C6 C7 C8 134.87(14)
C2 C7 C8 105.66(12)
N2 C8 C7 136.71(14)
N2 C8 C1 117.56(12)
C7 C8 C1 105.67(12)
N2 C9 C10 110.75(11)
N2 C9 C14 108.05(11)
C10 C9 C14 110.56(11)
N2 C9 H9 109.2
C10 C9 H9 109.2
C14 C9 H9 109.2
C11 C10 C9 110.26(12)
C11 C10 H10A 109.6
C9 C10 H10A 109.6
C11 C10 H10B 109.6
C9 C10 H10B 109.6
H10A C10 H10B 108.1
C12 C11 C10 110.78(12)
C12 C11 H11A 109.5
C10 C11 H11A 109.5
C12 C11 H11B 109.5
C10 C11 H11B 109.5
H11A C11 H11B 108.1
C13 C12 C11 111.48(12)
C13 C12 H12A 109.3
C11 C12 H12A 109.3
C13 C12 H12B 109.3
C11 C12 H12B 109.3
H12A C12 H12B 108.0
C12 C13 C14 112.06(12)
C12 C13 H13A 109.2
C14 C13 H13A 109.2
C12 C13 H13B 109.2
C14 C13 H13B 109.2
H13A C13 H13B 107.9
N3 C14 C13 108.39(11)
N3 C14 C9 106.93(11)
C13 C14 C9 110.37(12)
N3 C14 H14 110.4
C13 C14 H14 110.4
C9 C14 H14 110.4
O2 C15 N4 126.70(14)
O2 C15 C16 127.88(14)
N4 C15 C16 105.37(12)
N3 C16 C17 125.11(13)
N3 C16 C15 129.81(13)
C17 C16 C15 105.07(12)
C18 C17 C22 120.24(13)
C18 C17 C16 132.06(13)
C22 C17 C16 107.67(12)
C19 C18 C17 118.45(14)
C19 C18 H18 120.8
C17 C18 H18 120.8
C18 C19 C20 120.38(14)
C18 C19 H19 119.8
C20 C19 H19 119.8
C19 C20 C21 121.99(14)
C19 C20 H20 119.0
C21 C20 H20 119.0
C22 C21 C20 117.02(14)
C22 C21 H21 121.5
C20 C21 H21 121.5
C21 C22 C17 121.91(14)
C21 C22 N4 128.43(14)
C17 C22 N4 109.65(13)
C23 N5 C24 121.01(15)
C23 N5 C25 122.34(16)
C24 N5 C25 116.64(16)
O3 C23 N5 125.28(16)
O3 C23 H23 117.4
N5 C23 H23 117.4
N5 C24 H24A 109.5
N5 C24 H24B 109.5
H24A C24 H24B 109.5
N5 C24 H24C 109.5
H24A C24 H24C 109.5
H24B C24 H24C 109.5
N5 C25 H25A 109.5
N5 C25 H25B 109.5
H25A C25 H25B 109.5
N5 C25 H25C 109.5
H25A C25 H25C 109.5
H25B C25 H25C 109.5
H4A O4 H4B 111.8(19)
H5A O5 H5B 111(2)

loop_
_geom_bond_atom_site_label_1
_geom_bond_atom_site_label_2
_geom_bond_distance
O1 C1 1.2195(17)
O2 C15 1.2183(18)
N1 C1 1.3557(19)
N1 C2 1.3995(19)
N1 H1N 0.876(18)
N2 C8 1.2759(19)
N2 C9 1.4612(18)
N3 C16 1.2726(18)
N3 C14 1.4668(18)
N4 C15 1.361(2)
N4 C22 1.4072(19)
N4 H4N 0.872(19)
C1 C8 1.525(2)
C2 C3 1.383(2)
C2 C7 1.407(2)
C3 C4 1.392(2)
C3 H3 0.9500
C4 C5 1.388(2)
C4 H4 0.9500
C5 C6 1.395(2)
C5 H5 0.9500
C6 C7 1.391(2)
C6 H6 0.9500
C7 C8 1.4769(19)
C9 C10 1.5299(19)
C9 C14 1.5318(19)
C9 H9 1.0000
C10 C11 1.526(2)
C10 H10A 0.9900
C10 H10B 0.9900
C11 C12 1.526(2)
C11 H11A 0.9900
C11 H11B 0.9900
C12 C13 1.526(2)
C12 H12A 0.9900
C12 H12B 0.9900
C13 C14 1.530(2)
C13 H13A 0.9900
C13 H13B 0.9900
C14 H14 1.0000
C15 C16 1.5461(19)
C16 C17 1.464(2)
C17 C18 1.390(2)
C17 C22 1.396(2)
C18 C19 1.386(2)
C18 H18 0.9500
C19 C20 1.387(2)
C19 H19 0.9500
C20 C21 1.392(2)
C20 H20 0.9500
C21 C22 1.379(2)
C21 H21 0.9500
O3 C23 1.228(2)
N5 C23 1.323(2)
N5 C24 1.452(2)
N5 C25 1.454(2)
C23 H23 0.9500
C24 H24A 0.9800
C24 H24B 0.9800
C24 H24C 0.9800
C25 H25A 0.9800
C25 H25B 0.9800
C25 H25C 0.9800
O4 H4A 0.880(15)
O4 H4B 0.837(15)
O5 H5A 0.821(16)
O5 H5B 0.858(16)

loop_
_geom_hbond_atom_site_label_D
_geom_hbond_atom_site_label_H
_geom_hbond_atom_site_label_A
_geom_hbond_site_symmetry_A
_geom_hbond_distance_DH
_geom_hbond_distance_HA
_geom_hbond_distance_DA
_geom_hbond_angle_DHA
N1 H1N O4 . 0.876(18) 1.929(19) 2.8036(18) 175.6(16)
O4 H4A O3 . 0.880(15) 1.893(15) 2.7643(16) 170.5(19)
O5 H5A O4 . 0.821(16) 1.996(16) 2.7901(18) 163(2)
O4 H4B O5 2_675 0.837(15) 1.948(16) 2.7415(18) 157.9(18)
N4 H4N O1 2_666 0.872(19) 2.222(19) 2.9382(18) 139.3(16)
N4 H4N N2 2_666 0.872(19) 2.498(19) 3.2246(18) 141.3(16)
O5 H5B N3 2_665 0.858(16) 1.967(17) 2.8241(17) 176(2)
C14 H14 O2 . 1.00 2.36 3.0351(18) 124
C10 H10A Cg 2_565 0.99 2.90 3.5799(18) 126
